data_7702832
loop_
_publ_author_name
'Gibson, Vernon C.'
'Newton, Claire'
'Redshaw, Carl'
'Solan, Gregory A.'
'White, Andrew J. P.'
'Williams, David J.'

_publ_section_title
;
 Chromium complexes bearing pyrrolide-imine N,N-chelate ligands:
 synthesis, structures and ethylene polymerisation behaviourElectronic
 supplementary information (ESI) available: a plot of the molecular
 structure of 3a. See http://www.rsc.org/suppdata/dt/b2/b204568k/
;
_journal_issue 21
_journal_name_full 'Journal of the Chemical Society, Dalton Transactions'
_journal_page_first 4017
_journal_paper_doi 10.1039/b204568k
_journal_year 2002
_chemical_formula_sum 'C34 H42 Cr N4'
_chemical_formula_weight 558.72
_space_group_IT_number 14
_space_group_name_Hall '-P 2yn'
_space_group_name_H-M_alt 'P 1 21/n 1'
_symmetry_cell_setting monoclinic
_symmetry_space_group_name_H-M 'P 1 21/n 1'
_atom_sites_solution_hydrogens geom
_atom_sites_solution_primary direct
_atom_sites_solution_secondary difmap
_audit_creation_method SHELXL
_cell_angle_alpha 90.00
_cell_angle_beta 107.934(8)
_cell_angle_gamma 90.00
_cell_formula_units_Z 4
_cell_length_a 17.2491(15)
_cell_length_b 10.5695(10)
_cell_length_c 17.731(2)
_cell_measurement_reflns_used 22
_cell_measurement_temperature 203(2)
_cell_measurement_theta_max 28.02
_cell_measurement_theta_min 10.75
_cell_volume 3075.5(5)
_computing_cell_refinement 'Siemens XSCANS'
_computing_data_collection 'Siemens XSCANS'
_computing_data_reduction 'Siemens SHELXTL'
_computing_molecular_graphics 'Siemens SHELXTL'
_computing_publication_material 'Siemens SHELXTL'
_computing_structure_refinement 'SHELXL-93 (Sheldrick, 1993)'
_computing_structure_solution 'SHELXS-86 (Sheldrick, 1990)'
_diffrn_ambient_temperature 203(2)
_diffrn_measurement_device 'Siemens P4'
_diffrn_measurement_method '\w scans'
_diffrn_radiation_monochromator graphite
_diffrn_radiation_source 'fine-focus sealed tube'
_diffrn_radiation_type CuK\a
_diffrn_radiation_wavelength 1.54178
_diffrn_reflns_av_R_equivalents 0.0342
_diffrn_reflns_av_sigmaI/netI 0.0434
_diffrn_reflns_limit_h_max 19
_diffrn_reflns_limit_h_min 0
_diffrn_reflns_limit_k_max 11
_diffrn_reflns_limit_k_min 0
_diffrn_reflns_limit_l_max 18
_diffrn_reflns_limit_l_min -19
_diffrn_reflns_number 4701
_diffrn_reflns_theta_max 59.99
_diffrn_reflns_theta_min 3.13
_diffrn_standards_interval_count 97
_diffrn_standards_number 3
_exptl_absorpt_coefficient_mu 3.261
_exptl_absorpt_correction_T_max 0.7134
_exptl_absorpt_correction_T_min 0.5012
_exptl_absorpt_correction_type Semi-empirical
_exptl_crystal_colour Orange
_exptl_crystal_density_diffrn 1.207
_exptl_crystal_description prisms
_exptl_crystal_F_000 1192
_exptl_crystal_size_max 0.27
_exptl_crystal_size_mid 0.22
_exptl_crystal_size_min 0.13
_refine_diff_density_max 0.844
_refine_diff_density_min -1.583
_refine_diff_density_rms 0.122
_refine_ls_extinction_method none
_refine_ls_goodness_of_fit_all 1.065
_refine_ls_goodness_of_fit_obs 1.112
_refine_ls_matrix_type full
_refine_ls_number_parameters 352
_refine_ls_number_reflns 4254
_refine_ls_number_restraints 0
_refine_ls_restrained_S_all 1.107
_refine_ls_restrained_S_obs 1.112
_refine_ls_R_factor_all 0.1110
_refine_ls_R_factor_obs 0.0863
_refine_ls_shift/esd_max 0.000
_refine_ls_shift/esd_mean 0.000
_refine_ls_structure_factor_coef Fsqd
_refine_ls_weighting_details 'w=1/[\s^2^(Fo^2^)+(0.2010P)^2^+2.2371P] where P=(Fo^2^+2Fc^2^)/3'
_refine_ls_weighting_scheme calc
_refine_ls_wR_factor_all 0.2923
_refine_ls_wR_factor_obs 0.2544
_reflns_number_observed 3427
_reflns_number_total 4533
_reflns_observed_criterion >2sigma(I)
_cod_data_source_file b204568k.txt
_cod_data_source_block Compound_1
_cod_depositor_comments
;
The following automatic conversions were performed:

data item '_symmetry_cell_setting' value 'Monoclinic' was changed to
'monoclinic' in accordance with the
/home/saulius/struct/COD-crude-data/automatic-downloads/DataCite-retrospective/RSC/depositions/lib/dictionaries/cif_core.dic
dictionary named 'cif_core.dic' version 2.4.2 last updated on
2011-04-26.

data item '_refine_ls_weighting_scheme' value 'calc
w=1/[\s^2^(Fo^2^)+(0.2010P)^2^+2.2371P] where P=(Fo^2^+2Fc^2^)/3' was
changed to 'calc'. A new data item '_refine_ls_weighting_details' was
created with the value set to
'w=1/[\s^2^(Fo^2^)+(0.2010P)^2^+2.2371P] where P=(Fo^2^+2Fc^2^)/3'.

Automatic conversion script
Id: cif_fix_values 6909 2019-04-08 15:41:33Z antanas 
;
_cod_original_sg_symbol_H-M P2(1)/n
_cod_original_formula_sum 'C34 H42 N4 Cr'
_cod_database_code 7702832

loop_
_symmetry_equiv_pos_as_xyz
'x, y, z'
'-x+1/2, y+1/2, -z+1/2'
'-x, -y, -z'
'x-1/2, -y-1/2, z-1/2'

loop_
_atom_site_aniso_label
_atom_site_aniso_U_11
_atom_site_aniso_U_22
_atom_site_aniso_U_33
_atom_site_aniso_U_23
_atom_site_aniso_U_13
_atom_site_aniso_U_12
Cr 0.0325(6) 0.0305(6) 0.0358(6) 0.0004(4) 0.0038(4) 0.0023(4)
N1 0.026(2) 0.022(2) 0.025(2) -0.001(2) 0.006(2) -0.001(2)
C2 0.035(3) 0.024(3) 0.032(3) 0.002(2) 0.005(2) 0.005(2)
C3 0.046(3) 0.018(2) 0.047(3) -0.001(2) 0.014(3) 0.004(2)
C4 0.039(3) 0.027(3) 0.032(3) -0.006(2) 0.006(2) -0.007(2)
C5 0.024(2) 0.018(2) 0.027(2) 0.000(2) 0.008(2) -0.002(2)
C6 0.021(2) 0.027(3) 0.026(2) 0.001(2) 0.003(2) -0.002(2)
N7 0.017(2) 0.022(2) 0.024(2) 0.006(2) -0.001(2) 0.001(2)
C8 0.019(2) 0.021(2) 0.021(2) 0.002(2) -0.004(2) 0.000(2)
C9 0.019(2) 0.031(3) 0.027(2) 0.002(2) 0.000(2) 0.004(2)
C10 0.025(3) 0.038(3) 0.040(3) -0.003(2) 0.004(2) 0.009(2)
C11 0.044(3) 0.031(3) 0.039(3) 0.009(2) 0.000(3) 0.019(3)
C12 0.044(3) 0.024(3) 0.031(3) 0.010(2) 0.001(2) 0.005(2)
C13 0.024(2) 0.025(2) 0.023(2) 0.004(2) 0.000(2) 0.002(2)
C14 0.030(3) 0.040(3) 0.037(3) 0.007(2) 0.012(2) 0.004(2)
C15 0.063(5) 0.058(5) 0.085(6) 0.018(4) 0.014(4) -0.025(4)
C16 0.142(10) 0.070(6) 0.069(5) 0.000(4) 0.060(6) -0.007(6)
C17 0.032(3) 0.035(3) 0.033(3) 0.007(2) 0.012(2) 0.000(2)
C18 0.044(3) 0.074(5) 0.033(3) 0.000(3) 0.014(3) -0.013(3)
C19 0.026(3) 0.113(7) 0.053(4) -0.024(4) 0.007(3) -0.013(4)
N21 0.023(2) 0.022(2) 0.027(2) -0.002(2) 0.005(2) -0.001(2)
C22 0.027(3) 0.031(3) 0.034(3) 0.002(2) 0.002(2) 0.001(2)
C23 0.036(3) 0.016(2) 0.039(3) -0.003(2) 0.014(2) 0.003(2)
C24 0.023(2) 0.028(3) 0.030(2) -0.004(2) 0.012(2) -0.003(2)
C25 0.018(2) 0.022(2) 0.024(2) -0.003(2) 0.009(2) -0.001(2)
C26 0.017(2) 0.027(3) 0.025(2) 0.003(2) 0.008(2) 0.003(2)
N27 0.014(2) 0.023(2) 0.022(2) 0.003(2) 0.002(2) 0.005(2)
C28 0.014(2) 0.018(2) 0.019(2) 0.001(2) -0.002(2) 0.004(2)
C29 0.019(2) 0.028(3) 0.025(2) 0.001(2) 0.003(2) 0.000(2)
C30 0.030(3) 0.027(3) 0.026(2) 0.006(2) -0.001(2) -0.002(2)
C31 0.025(3) 0.020(2) 0.037(3) 0.002(2) -0.002(2) 0.007(2)
C32 0.019(2) 0.031(3) 0.037(3) -0.001(2) 0.001(2) 0.008(2)
C33 0.014(2) 0.026(2) 0.026(2) 0.002(2) 0.002(2) 0.004(2)
C34 0.033(3) 0.042(3) 0.044(3) 0.010(3) 0.022(3) 0.009(2)
C35 0.068(5) 0.061(5) 0.069(5) -0.016(4) 0.047(4) -0.010(4)
C36 0.046(4) 0.079(6) 0.084(5) -0.020(5) 0.035(4) -0.014(4)
C37 0.024(3) 0.036(3) 0.042(3) 0.011(2) 0.015(2) 0.009(2)
C38 0.033(3) 0.042(4) 0.081(5) -0.003(3) 0.028(3) -0.004(3)
C39 0.050(4) 0.067(4) 0.048(3) 0.013(3) 0.032(3) 0.017(3)

loop_
_atom_site_label
_atom_site_type_symbol
_atom_site_fract_x
_atom_site_fract_y
_atom_site_fract_z
_atom_site_U_iso_or_equiv
_atom_site_thermal_displace_type
_atom_site_occupancy
_atom_site_calc_flag
_atom_site_refinement_flags
Cr Cr -0.00138(6) 0.45368(9) 0.24367(5) 0.0344(4) Uani 1 d .
N1 N -0.0161(3) 0.2685(4) 0.2031(2) 0.0249(9) Uani 1 d .
C2 C 0.0161(3) 0.1498(5) 0.2146(3) 0.0318(12) Uani 1 d .
H2A H 0.0626(3) 0.1263(5) 0.2561(3) 0.038 Uiso 1 calc R
C3 C -0.0295(4) 0.0687(5) 0.1565(4) 0.0371(13) Uani 1 d .
H3A H -0.0201(4) -0.0181(5) 0.1519(4) 0.045 Uiso 1 calc R
C4 C -0.0916(3) 0.1398(5) 0.1066(3) 0.0335(12) Uani 1 d .
H4A H -0.1320(3) 0.1105(5) 0.0613(3) 0.040 Uiso 1 calc R
C5 C -0.0830(3) 0.2621(5) 0.1359(3) 0.0230(10) Uani 1 d .
C6 C -0.1276(3) 0.3743(5) 0.1097(3) 0.0260(11) Uani 1 d .
H6A H -0.1741(3) 0.3722(5) 0.0649(3) 0.031 Uiso 1 calc R
N7 N -0.1052(2) 0.4799(4) 0.1466(2) 0.0225(9) Uani 1 d .
C8 C -0.1523(3) 0.5919(5) 0.1203(3) 0.0224(10) Uani 1 d .
C9 C -0.2121(3) 0.6267(5) 0.1551(3) 0.0273(11) Uani 1 d .
C10 C -0.2515(3) 0.7415(6) 0.1332(3) 0.0357(12) Uani 1 d .
H10A H -0.2912(3) 0.7674(6) 0.1562(3) 0.043 Uiso 1 calc R
C11 C -0.2330(4) 0.8184(6) 0.0779(3) 0.0407(14) Uani 1 d .
H11A H -0.2602(4) 0.8960(6) 0.0639(3) 0.049 Uiso 1 calc R
C12 C -0.1762(4) 0.7830(5) 0.0438(3) 0.0354(12) Uani 1 d .
H12A H -0.1652(4) 0.8363(5) 0.0059(3) 0.042 Uiso 1 calc R
C13 C -0.1335(3) 0.6689(5) 0.0634(3) 0.0257(11) Uani 1 d .
C14 C -0.2326(3) 0.5402(6) 0.2150(3) 0.0352(13) Uani 1 d .
H14A H -0.1842(3) 0.4878(6) 0.2412(3) 0.042 Uiso 1 calc R
C15 C -0.3012(5) 0.4549(8) 0.1728(6) 0.071(2) Uani 1 d .
H15A H -0.2865(5) 0.4076(8) 0.1324(6) 0.106 Uiso 1 calc R
H15B H -0.3495(5) 0.5051(8) 0.1482(6) 0.106 Uiso 1 calc R
H15C H -0.3123(5) 0.3966(8) 0.2105(6) 0.106 Uiso 1 calc R
C16 C -0.2563(8) 0.6138(10) 0.2782(6) 0.087(3) Uani 1 d .
H16A H -0.2119(8) 0.6695(10) 0.3058(6) 0.131 Uiso 1 calc R
H16B H -0.2674(8) 0.5552(10) 0.3157(6) 0.131 Uiso 1 calc R
H16C H -0.3046(8) 0.6637(10) 0.2534(6) 0.131 Uiso 1 calc R
C17 C -0.0687(3) 0.6329(6) 0.0257(3) 0.0330(12) Uani 1 d .
H17A H -0.0585(3) 0.5411(6) 0.0346(3) 0.040 Uiso 1 calc R
C18 C -0.0937(4) 0.6545(8) -0.0628(4) 0.050(2) Uani 1 d .
H18A H -0.1446(4) 0.6109(8) -0.0879(4) 0.074 Uiso 1 calc R
H18B H -0.0517(4) 0.6221(8) -0.0836(4) 0.074 Uiso 1 calc R
H18C H -0.1008(4) 0.7445(8) -0.0737(4) 0.074 Uiso 1 calc R
C19 C 0.0108(4) 0.7001(10) 0.0666(4) 0.065(2) Uani 1 d .
H19A H 0.0258(4) 0.6852(10) 0.1232(4) 0.098 Uiso 1 calc R
H19B H 0.0042(4) 0.7902(10) 0.0563(4) 0.098 Uiso 1 calc R
H19C H 0.0532(4) 0.6679(10) 0.0464(4) 0.098 Uiso 1 calc R
N21 N 0.0124(2) 0.6397(4) 0.2836(2) 0.0248(9) Uani 1 d .
C22 C -0.0179(3) 0.7561(5) 0.2717(3) 0.0323(12) Uani 1 d .
H22A H -0.0645(3) 0.7791(5) 0.2301(3) 0.039 Uiso 1 calc R
C23 C 0.0285(3) 0.8407(5) 0.3292(3) 0.0298(11) Uani 1 d .
H23A H 0.0195(3) 0.9279(5) 0.3328(3) 0.036 Uiso 1 calc R
C24 C 0.0903(3) 0.7688(5) 0.3796(3) 0.0263(11) Uani 1 d .
H24A H 0.1314(3) 0.7978(5) 0.4246(3) 0.032 Uiso 1 calc R
C25 C 0.0800(3) 0.6461(5) 0.3509(3) 0.0208(10) Uani 1 d .
C26 C 0.1237(3) 0.5322(5) 0.3778(3) 0.0226(10) Uani 1 d .
H26A H 0.1690(3) 0.5331(5) 0.4239(3) 0.027 Uiso 1 calc R
N27 N 0.1018(2) 0.4285(4) 0.3399(2) 0.0205(8) Uani 1 d .
C28 C 0.1434(3) 0.3129(4) 0.3702(3) 0.0184(9) Uani 1 d .
C29 C 0.1123(3) 0.2359(5) 0.4187(3) 0.0250(10) Uani 1 d .
C30 C 0.1482(3) 0.1202(5) 0.4423(3) 0.0300(11) Uani 1 d .
H30A H 0.1278(3) 0.0674(5) 0.4745(3) 0.036 Uiso 1 calc R
C31 C 0.2143(3) 0.0806(5) 0.4189(3) 0.0299(11) Uani 1 d .
H31A H 0.2383(3) 0.0013(5) 0.4353(3) 0.036 Uiso 1 calc R
C32 C 0.2446(3) 0.1565(5) 0.3721(3) 0.0304(11) Uani 1 d .
H32A H 0.2892(3) 0.1285(5) 0.3567(3) 0.037 Uiso 1 calc R
C33 C 0.2104(3) 0.2748(5) 0.3470(3) 0.0229(10) Uani 1 d .
C34 C 0.0411(3) 0.2804(6) 0.4451(4) 0.0371(13) Uani 1 d .
H34A H 0.0116(3) 0.3454(6) 0.4067(4) 0.045 Uiso 1 calc R
C35 C 0.0711(5) 0.3438(8) 0.5264(5) 0.060(2) Uani 1 d .
H35A H 0.0248(5) 0.3715(8) 0.5421(5) 0.091 Uiso 1 calc R
H35B H 0.1047(5) 0.4163(8) 0.5237(5) 0.091 Uiso 1 calc R
H35C H 0.1031(5) 0.2839(8) 0.5650(5) 0.091 Uiso 1 calc R
C36 C -0.0192(5) 0.1753(9) 0.4446(5) 0.066(2) Uani 1 d .
H36A H -0.0633(5) 0.2088(9) 0.4619(5) 0.099 Uiso 1 calc R
H36B H 0.0083(5) 0.1084(9) 0.4803(5) 0.099 Uiso 1 calc R
H36C H -0.0411(5) 0.1417(9) 0.3913(5) 0.099 Uiso 1 calc R
C37 C 0.2447(3) 0.3616(6) 0.2962(3) 0.0329(12) Uani 1 d .
H37A H 0.1997(3) 0.4154(6) 0.2641(3) 0.040 Uiso 1 calc R
C38 C 0.3098(4) 0.4481(6) 0.3489(5) 0.050(2) Uani 1 d .
H38A H 0.3311(4) 0.5028(6) 0.3161(5) 0.075 Uiso 1 calc R
H38B H 0.3536(4) 0.3973(6) 0.3828(5) 0.075 Uiso 1 calc R
H38C H 0.2859(4) 0.4993(6) 0.3815(5) 0.075 Uiso 1 calc R
C39 C 0.2797(4) 0.2884(8) 0.2391(4) 0.051(2) Uani 1 d .
H39A H 0.2380(4) 0.2336(8) 0.2058(4) 0.077 Uiso 1 calc R
H39B H 0.3257(4) 0.2377(8) 0.2693(4) 0.077 Uiso 1 calc R
H39C H 0.2976(4) 0.3478(8) 0.2061(4) 0.077 Uiso 1 calc R

loop_
_atom_type_symbol
_atom_type_description
_atom_type_scat_dispersion_real
_atom_type_scat_dispersion_imag
_atom_type_scat_source
C C 0.0181 0.0091 'International Tables Vol C Tables 4.2.6.8 and 6.1.1.4'
H H 0.0000 0.0000 'International Tables Vol C Tables 4.2.6.8 and 6.1.1.4'
N N 0.0311 0.0180 'International Tables Vol C Tables 4.2.6.8 and 6.1.1.4'
Cr Cr -0.1635 2.4439 'International Tables Vol C Tables 4.2.6.8 and 6.1.1.4'

loop_
_geom_angle_atom_site_label_1
_geom_angle_atom_site_label_2
_geom_angle_atom_site_label_3
_geom_angle
N27 Cr N1 98.4(2)
N27 Cr N21 82.1(2)
N1 Cr N21 179.50(15)
N27 Cr N7 179.7(2)
N1 Cr N7 81.8(2)
N21 Cr N7 97.7(2)
C2 N1 C5 106.1(4)
C2 N1 Cr 144.8(4)
C5 N1 Cr 109.0(3)
N1 C2 C3 110.4(5)
C4 C3 C2 106.8(5)
C3 C4 C5 107.2(5)
N1 C5 C4 109.5(4)
N1 C5 C6 117.9(4)
C4 C5 C6 132.6(5)
N7 C6 C5 120.8(4)
C6 N7 C8 119.9(4)
C6 N7 Cr 110.5(3)
C8 N7 Cr 129.5(3)
C9 C8 C13 121.6(5)
C9 C8 N7 119.6(4)
C13 C8 N7 118.6(4)
C10 C9 C8 118.0(5)
C10 C9 C14 121.5(5)
C8 C9 C14 120.6(5)
C11 C10 C9 120.8(5)
C12 C11 C10 120.7(5)
C11 C12 C13 121.6(5)
C12 C13 C8 117.2(5)
C12 C13 C17 120.5(5)
C8 C13 C17 122.3(5)
C15 C14 C16 109.1(7)
C15 C14 C9 109.3(5)
C16 C14 C9 112.3(6)
C18 C17 C19 110.6(5)
C18 C17 C13 114.0(5)
C19 C17 C13 110.7(5)
C22 N21 C25 106.1(4)
C22 N21 Cr 145.5(4)
C25 N21 Cr 108.4(3)
N21 C22 C23 111.4(5)
C24 C23 C22 105.7(5)
C25 C24 C23 106.9(4)
C24 C25 N21 109.9(4)
C24 C25 C26 132.4(4)
N21 C25 C26 117.7(4)
N27 C26 C25 120.5(4)
C26 N27 C28 120.0(4)
C26 N27 Cr 111.3(3)
C28 N27 Cr 128.5(3)
C33 C28 C29 121.2(4)
C33 C28 N27 119.8(4)
C29 C28 N27 118.8(4)
C30 C29 C28 118.8(5)
C30 C29 C34 120.8(5)
C28 C29 C34 120.4(5)
C29 C30 C31 120.6(5)
C32 C31 C30 120.3(5)
C31 C32 C33 121.1(5)
C32 C33 C28 118.0(5)
C32 C33 C37 121.6(4)
C28 C33 C37 120.4(4)
C29 C34 C36 112.9(5)
C29 C34 C35 110.8(5)
C36 C34 C35 111.0(6)
C38 C37 C33 110.2(5)
C38 C37 C39 110.0(5)
C33 C37 C39 112.8(5)

loop_
_geom_bond_atom_site_label_1
_geom_bond_atom_site_label_2
_geom_bond_distance
Cr N27 2.069(4)
Cr N1 2.073(4)
Cr N21 2.078(4)
Cr N7 2.085(4)
N1 C2 1.361(7)
N1 C5 1.382(7)
C2 C3 1.384(8)
C3 C4 1.382(9)
C4 C5 1.384(8)
C5 C6 1.413(7)
C6 N7 1.291(7)
N7 C8 1.430(6)
C8 C9 1.405(7)
C8 C13 1.409(7)
C9 C10 1.386(8)
C9 C14 1.523(8)
C10 C11 1.384(9)
C11 C12 1.353(9)
C12 C13 1.401(7)
C13 C17 1.517(7)
C14 C15 1.493(10)
C14 C16 1.520(10)
C17 C18 1.512(8)
C17 C19 1.515(8)
N21 C22 1.328(7)
N21 C25 1.389(6)
C22 C23 1.407(8)
C23 C24 1.388(8)
C24 C25 1.384(7)
C25 C26 1.423(7)
C26 N27 1.281(7)
N27 C28 1.435(6)
C28 C33 1.401(7)
C28 C29 1.403(7)
C29 C30 1.377(8)
C29 C34 1.518(7)
C30 C31 1.393(8)
C31 C32 1.368(8)
C32 C33 1.396(7)
C33 C37 1.527(7)
C34 C36 1.520(10)
C34 C35 1.529(10)
C37 C38 1.524(9)
C37 C39 1.538(8)
